data_7245366
loop_
_publ_author_name
'Peloquin, Andrew J.'
'McMillen, Colin'
'Pennington, William'

_publ_section_title
;
 Isolation of unique heterocycles formed from pyridine-thiocarboxamides as
 diiodine, iodide, or polyiodide salts
;
_journal_name_full CrystEngComm
_journal_paper_doi 10.1039/D2CE00904H
_journal_year 2022
_chemical_formula_moiety 'Bi4 I16, 4(C H4 O), 4(C10 H9 N6)'
_chemical_formula_sum 'C44 H52 Bi4 I16 N24 O4'
_chemical_formula_weight 3847.41
_space_group_crystal_system triclinic
_space_group_IT_number 2
_space_group_name_Hall '-P 1'
_space_group_name_H-M_alt 'P -1'
_atom_sites_solution_hydrogens mixed
_atom_sites_solution_primary dual
_audit_creation_date 2022-03-14
_audit_creation_method
;
Olex2 1.5
(compiled 2021.12.09 svn.r5202d8cf for OlexSys, GUI svn.r6439)
;
_audit_update_record
;
2022-06-27 deposited with the CCDC.	2022-08-18 downloaded from the CCDC.
;
_cell_angle_alpha 108.4490(10)
_cell_angle_beta 99.637(2)
_cell_angle_gamma 115.4060(10)
_cell_formula_units_Z 1
_cell_length_a 13.1812(4)
_cell_length_b 13.8011(4)
_cell_length_c 14.1644(5)
_cell_measurement_reflns_used 9832
_cell_measurement_temperature 100.00
_cell_measurement_theta_max 30.55
_cell_measurement_theta_min 2.51
_cell_volume 2065.08(12)
_computing_cell_refinement 'SAINT V8.38A (Bruker AXS Inc., 2017)'
_computing_data_collection 'APEX3 v2017.3-0 (Bruker AXS Inc., 2017)'
_computing_data_reduction 'SAINT V8.38A (Bruker AXS Inc., 2017)'
_computing_molecular_graphics 'Olex2 1.5 (Dolomanov et al., 2009)'
_computing_publication_material 'Olex2 1.5 (Dolomanov et al., 2009)'
_computing_structure_refinement 'SHELXL 2018/3 (Sheldrick, 2015<i>b</i>)'
_computing_structure_solution 'SHELXT 2018/2 (Sheldrick, 2015<i>a</i>)'
_diffrn_ambient_temperature 100.00
_diffrn_measured_fraction_theta_full 0.999
_diffrn_measured_fraction_theta_max 0.999
_diffrn_measurement_device_type 'Bruker D8 Venture Photon 2'
_diffrn_measurement_method '\f and \w scans'
_diffrn_radiation_type MoK\a
_diffrn_radiation_wavelength 0.71073
_diffrn_reflns_av_R_equivalents 0.0450
_diffrn_reflns_av_unetI/netI 0.0274
_diffrn_reflns_Laue_measured_fraction_full 0.999
_diffrn_reflns_Laue_measured_fraction_max 0.999
_diffrn_reflns_limit_h_max 17
_diffrn_reflns_limit_h_min -17
_diffrn_reflns_limit_k_max 17
_diffrn_reflns_limit_k_min -17
_diffrn_reflns_limit_l_max 18
_diffrn_reflns_limit_l_min -18
_diffrn_reflns_number 59364
_diffrn_reflns_point_group_measured_fraction_full 0.999
_diffrn_reflns_point_group_measured_fraction_max 0.999
_diffrn_reflns_theta_full 25.242
_diffrn_reflns_theta_max 27.499
_diffrn_reflns_theta_min 2.319
_diffrn_source 'Incoatec I\mS'
_diffrn_source_current 1.0
_diffrn_source_power 0.05
_diffrn_source_voltage 50.0
_diffrn_standards_number 0
_exptl_absorpt_coefficient_mu 14.528
_exptl_absorpt_correction_T_max 0.7461
_exptl_absorpt_correction_T_min 0.4792
_exptl_absorpt_correction_type multi-scan
_exptl_absorpt_process_details 'SADABS v2016/2 (Bruker AXS Inc., 2017)'
_exptl_crystal_colour red
_exptl_crystal_colour_primary red
_exptl_crystal_density_diffrn 3.094
_exptl_crystal_density_meas ?
_exptl_crystal_density_method 'not measured'
_exptl_crystal_description plate
_exptl_crystal_F_000 1696
_exptl_crystal_size_max 0.211
_exptl_crystal_size_mid 0.153
_exptl_crystal_size_min 0.078
_exptl_transmission_factor_max 'not measured'
_exptl_transmission_factor_min 'not measured'
_refine_diff_density_max 2.163
_refine_diff_density_min -1.896
_refine_diff_density_rms 0.235
_refine_ls_extinction_method none
_refine_ls_goodness_of_fit_ref 1.241
_refine_ls_hydrogen_treatment mixed
_refine_ls_matrix_type full
_refine_ls_number_parameters 447
_refine_ls_number_reflns 9485
_refine_ls_number_restraints 9
_refine_ls_restrained_S_all 1.241
_refine_ls_R_factor_all 0.0408
_refine_ls_R_factor_gt 0.0320
_refine_ls_shift/su_max 0.001
_refine_ls_shift/su_mean 0.000
_refine_ls_structure_factor_coef Fsqd
_refine_ls_weighting_details 'w=1/[\s^2^(Fo^2^)+20.8472P] where P=(Fo^2^+2Fc^2^)/3'
_refine_ls_weighting_scheme calc
_refine_ls_wR_factor_gt 0.0623
_refine_ls_wR_factor_ref 0.0683
_reflns_Friedel_coverage 0.000
_reflns_number_gt 8369
_reflns_number_total 9485
_reflns_threshold_expression 'I > 2\s(I)'
_cod_data_source_file d2ce00904h2.cif
_cod_data_source_block mo_d8_5538_11oct21_ajp6_0m
_cod_depositor_comments
;
The following automatic conversions were performed:

data item '_exptl_crystal_density_meas' value 'not measured' was
changed to '?' -- the value is perceived as not measured.

Automatic conversion script
Id: cif_fix_values 7556 2019-12-06 15:28:31Z antanas 
;
_cod_database_code 7245366
_shelx_shelxl_version_number 2016/6
_shelx_space_group_comment
;
The symmetry employed for this shelxl refinement is uniquely defined
by the following loop, which should always be used as a source of
symmetry information in preference to the above space-group names.
They are only intended as comments.
;
_shelx_estimated_absorpt_t_max 0.397
_shelx_estimated_absorpt_t_min 0.150
_olex2_refinement_description
;
1. Restrained distances
 HN10-N10
 0.86 with sigma of 0.02
 HN4-N4
 0.86 with sigma of 0.02
 HN7A-N7
 0.86 with sigma of 0.02
 HN1A-N1
 0.86 with sigma of 0.02
 HN1B-N1
 0.86 with sigma of 0.02
 N7-HN7B
 0.86 with sigma of 0.02
 H1O1-O1
 0.85 with sigma of 0.02
 H1O2-O2
 0.85 with sigma of 0.02
 C1-HN10 \\sim C6-HN10
 with sigma of 0.02
2.a Aromatic/amide H refined with riding coordinates:
 C13(H13), C14(H14), C15(H15), C18(H18), C19(H19), C20(H20), C3(H3), C4(H4A),
 C5(H5), C8(H8), C9(H9), C10(H10A)
2.b Idealised Me refined as rotating group:
 C21(H21A,H21B,H21C), C22(H22A,H22B,H22C)
;
_olex2_submission_special_instructions 'No special instructions were received'

loop_
_space_group_symop_operation_xyz
'x, y, z'
'-x, -y, -z'

loop_
_atom_site_label
_atom_site_type_symbol
_atom_site_fract_x
_atom_site_fract_y
_atom_site_fract_z
_atom_site_U_iso_or_equiv
_atom_site_adp_type
_atom_site_occupancy
_atom_site_site_symmetry_order
_atom_site_calc_flag
_atom_site_refinement_flags_posn
_atom_site_refinement_flags_adp
_atom_site_refinement_flags_occupancy
_atom_site_disorder_assembly
_atom_site_disorder_group
Bi1 Bi 0.60352(2) 0.20056(2) 0.34097(2) 0.01849(6) Uani 1 1 d . . . . .
Bi2 Bi 0.36275(2) 0.06301(2) 0.53600(2) 0.01758(6) Uani 1 1 d . . . . .
I1 I 0.55396(5) 0.17512(4) 0.12321(4) 0.02472(10) Uani 1 1 d . . . . .
I2 I 0.86086(5) 0.33958(5) 0.39512(4) 0.03041(11) Uani 1 1 d . . . . .
I3 I 0.57961(5) 0.40857(4) 0.43531(4) 0.02457(10) Uani 1 1 d . . . . .
I4 I 0.65376(4) 0.18975(4) 0.57154(3) 0.01885(9) Uani 1 1 d . . . . .
I5 I 0.30949(4) 0.04746(4) 0.31021(3) 0.02116(9) Uani 1 1 d . . . . .
I6 I 0.11164(4) -0.05686(5) 0.50911(4) 0.02864(11) Uani 1 1 d . . . . .
I7 I 0.43288(4) 0.06828(4) 0.75721(3) 0.02001(9) Uani 1 1 d . . . . .
I8 I 0.41030(5) 0.30829(4) 0.63400(4) 0.02369(10) Uani 1 1 d . . . . .
O1 O 0.7564(5) 0.7124(5) 0.6528(4) 0.0280(11) Uani 1 1 d D . . . .
H1O1 H 0.691(8) 0.708(16) 0.627(13) 0.15(7) Uiso 1 1 d D . . . .
C21 C 0.8418(7) 0.7479(8) 0.6031(7) 0.0339(18) Uani 1 1 d . . . . .
H21A H 0.801760 0.703885 0.525642 0.051 Uiso 1 1 calc R U . . .
H21B H 0.904230 0.730718 0.625478 0.051 Uiso 1 1 calc R U . . .
H21C H 0.878543 0.833577 0.623832 0.051 Uiso 1 1 calc R U . . .
O2 O 0.7529(5) 0.4978(5) 0.7535(5) 0.0325(12) Uani 1 1 d D . . . .
H1O2 H 0.679(3) 0.448(6) 0.715(6) 0.039 Uiso 1 1 d D U . . .
C22 C 0.8430(8) 0.5244(8) 0.7039(6) 0.0329(18) Uani 1 1 d . . . . .
H22A H 0.806735 0.512841 0.632037 0.049 Uiso 1 1 calc R U . . .
H22B H 0.874344 0.470927 0.699929 0.049 Uiso 1 1 calc R U . . .
H22C H 0.908777 0.607217 0.746384 0.049 Uiso 1 1 calc R U . . .
N1 N 0.5826(6) 0.6301(6) 0.8234(6) 0.0278(14) Uani 1 1 d D . . . .
HN1A H 0.570(12) 0.638(12) 0.765(6) 0.09(5) Uiso 1 1 d D . . . .
HN1B H 0.528(9) 0.615(12) 0.852(10) 0.10(5) Uiso 1 1 d D . . . .
N2 N 0.8681(6) 0.8171(5) 1.0313(5) 0.0215(12) Uani 1 1 d . . . . .
N3 N 0.6851(6) 0.7308(6) 1.0691(5) 0.0268(14) Uani 1 1 d . . . . .
N4 N 0.7931(6) 0.7509(5) 0.8596(5) 0.0220(12) Uani 1 1 d D . . . .
HN4 H 0.794(9) 0.743(9) 0.797(4) 0.05(3) Uiso 1 1 d D . . . .
N5 N 1.0164(6) 0.8576(6) 0.8390(5) 0.0271(14) Uani 1 1 d . . . . .
N6 N 1.1092(6) 0.9399(6) 1.0288(5) 0.0284(14) Uani 1 1 d . . . . .
C11 C 0.6955(7) 0.7050(6) 0.8892(6) 0.0230(15) Uani 1 1 d . . . . .
C12 C 0.7434(7) 0.7483(6) 1.0011(6) 0.0221(14) Uani 1 1 d . . . . .
C13 C 0.7522(8) 0.7807(7) 1.1683(6) 0.0289(17) Uani 1 1 d . . . . .
H13 H 0.713996 0.770705 1.218550 0.035 Uiso 1 1 calc R U . . .
C14 C 0.8801(8) 0.8496(7) 1.2064(6) 0.0325(18) Uani 1 1 d . . . . .
H14 H 0.924386 0.883090 1.280025 0.039 Uiso 1 1 calc R U . . .
C15 C 0.9388(7) 0.8675(7) 1.1380(6) 0.0256(15) Uani 1 1 d . . . . .
H15 H 1.024032 0.912292 1.161648 0.031 Uiso 1 1 calc R U . . .
C16 C 0.8980(7) 0.8188(6) 0.9442(6) 0.0250(15) Uani 1 1 d . . . . .
C17 C 1.0153(7) 0.8751(6) 0.9376(6) 0.0249(15) Uani 1 1 d . . . . .
C18 C 1.1257(7) 0.9085(7) 0.8327(6) 0.0265(16) Uani 1 1 d . . . . .
H18 H 1.131629 0.898130 0.764629 0.032 Uiso 1 1 calc R U . . .
C19 C 1.2300(7) 0.9753(7) 0.9204(6) 0.0266(16) Uani 1 1 d . . . . .
H19 H 1.306728 1.010597 0.914031 0.032 Uiso 1 1 calc R U . . .
C20 C 1.2178(7) 0.9886(7) 1.0186(6) 0.0296(17) Uani 1 1 d . . . . .
H20 H 1.287987 1.033402 1.080560 0.036 Uiso 1 1 calc R U . . .
N7 N 0.5733(7) 0.4218(7) 0.9206(6) 0.0354(16) Uani 1 1 d D . . . .
HN7A H 0.564(10) 0.394(9) 0.854(3) 0.05(3) Uiso 1 1 d D . . . .
HN7B H 0.526(8) 0.390(9) 0.952(8) 0.064 Uiso 1 1 d D U . . .
N8 N 0.8621(6) 0.5724(5) 1.1258(5) 0.0250(13) Uani 1 1 d . . . . .
N9 N 0.6748(6) 0.4875(6) 1.1588(6) 0.0307(15) Uani 1 1 d . . . . .
N10 N 0.7880(6) 0.5232(5) 0.9558(5) 0.0236(13) Uani 1 1 d D . . . .
HN10 H 0.7848(18) 0.514(7) 0.891(2) 0.05(3) Uiso 1 1 d D . . . .
N11 N 1.0128(6) 0.6309(6) 0.9402(5) 0.0309(15) Uani 1 1 d . . . . .
N12 N 1.1029(6) 0.6841(6) 1.1261(6) 0.0313(15) Uani 1 1 d . . . . .
C1 C 0.6899(7) 0.4787(7) 0.9852(6) 0.0286(16) Uani 1 1 d D . . . .
C2 C 0.7345(7) 0.5098(6) 1.0938(6) 0.0267(16) Uani 1 1 d . . . . .
C3 C 0.7428(8) 0.5273(7) 1.2576(7) 0.0308(17) Uani 1 1 d . . . . .
H3 H 0.703022 0.511521 1.305713 0.037 Uiso 1 1 calc R U . . .
C4 C 0.8691(9) 0.5911(8) 1.2982(7) 0.036(2) Uani 1 1 d . . . . .
H4A H 0.911738 0.617994 1.371028 0.044 Uiso 1 1 calc R U . . .
C5 C 0.9303(8) 0.6142(7) 1.2295(7) 0.0331(18) Uani 1 1 d . . . . .
H5 H 1.015554 0.656878 1.253401 0.040 Uiso 1 1 calc R U . . .
C6 C 0.8922(7) 0.5794(6) 1.0405(6) 0.0221(14) Uani 1 1 d D . . . .
C7 C 1.0110(7) 0.6354(6) 1.0350(6) 0.0224(14) Uani 1 1 d . . . . .
C8 C 1.1270(7) 0.6831(7) 0.9373(7) 0.0307(17) Uani 1 1 d . . . . .
H8 H 1.136988 0.681195 0.871938 0.037 Uiso 1 1 calc R U . . .
C9 C 1.2260(8) 0.7374(7) 1.0258(7) 0.0299(17) Uani 1 1 d . . . . .
H9 H 1.303768 0.775530 1.022254 0.036 Uiso 1 1 calc R U . . .
C10 C 1.2139(8) 0.7373(7) 1.1213(7) 0.0328(18) Uani 1 1 d . . . . .
H10A H 1.283012 0.774298 1.182775 0.039 Uiso 1 1 calc R U . . .

loop_
_atom_site_aniso_label
_atom_site_aniso_U_11
_atom_site_aniso_U_22
_atom_site_aniso_U_33
_atom_site_aniso_U_23
_atom_site_aniso_U_13
_atom_site_aniso_U_12
Bi1 0.02262(14) 0.01744(12) 0.01864(13) 0.00883(10) 0.00971(10) 0.01135(11)
Bi2 0.02073(13) 0.01805(12) 0.01822(12) 0.00904(10) 0.00915(10) 0.01180(10)
I1 0.0313(3) 0.0258(2) 0.0190(2) 0.01039(19) 0.0123(2) 0.0147(2)
I2 0.0234(2) 0.0274(3) 0.0351(3) 0.0128(2) 0.0107(2) 0.0092(2)
I3 0.0322(3) 0.0210(2) 0.0235(2) 0.00837(19) 0.0101(2) 0.0168(2)
I4 0.0226(2) 0.0172(2) 0.0182(2) 0.00751(17) 0.00814(17) 0.01123(18)
I5 0.0245(2) 0.0231(2) 0.0163(2) 0.00829(18) 0.00739(18) 0.01266(19)
I6 0.0208(2) 0.0373(3) 0.0315(3) 0.0150(2) 0.0119(2) 0.0170(2)
I7 0.0265(2) 0.0202(2) 0.0181(2) 0.00987(17) 0.01065(18) 0.01381(19)
I8 0.0337(3) 0.0199(2) 0.0225(2) 0.00993(18) 0.0124(2) 0.0165(2)
O1 0.025(3) 0.034(3) 0.022(3) 0.010(2) 0.009(2) 0.015(3)
C21 0.026(4) 0.046(5) 0.032(4) 0.021(4) 0.012(4) 0.017(4)
O2 0.024(3) 0.027(3) 0.035(3) 0.009(3) 0.006(3) 0.009(2)
C22 0.036(5) 0.033(4) 0.025(4) 0.014(3) 0.012(4) 0.013(4)
N1 0.024(3) 0.024(3) 0.032(4) 0.009(3) 0.012(3) 0.011(3)
N2 0.031(3) 0.021(3) 0.020(3) 0.008(2) 0.011(3) 0.020(3)
N3 0.040(4) 0.023(3) 0.024(3) 0.010(3) 0.015(3) 0.020(3)
N4 0.027(3) 0.026(3) 0.017(3) 0.008(3) 0.009(3) 0.017(3)
N5 0.029(4) 0.026(3) 0.024(3) 0.012(3) 0.010(3) 0.013(3)
N6 0.034(4) 0.031(3) 0.018(3) 0.009(3) 0.009(3) 0.016(3)
C11 0.028(4) 0.017(3) 0.027(4) 0.009(3) 0.014(3) 0.013(3)
C12 0.028(4) 0.020(3) 0.025(4) 0.013(3) 0.012(3) 0.015(3)
C13 0.038(5) 0.035(4) 0.028(4) 0.019(4) 0.019(4) 0.024(4)
C14 0.054(6) 0.033(4) 0.023(4) 0.012(3) 0.020(4) 0.030(4)
C15 0.031(4) 0.026(4) 0.018(3) 0.007(3) 0.007(3) 0.015(3)
C16 0.037(4) 0.020(3) 0.024(4) 0.008(3) 0.014(3) 0.020(3)
C17 0.032(4) 0.022(4) 0.030(4) 0.014(3) 0.013(3) 0.019(3)
C18 0.036(4) 0.027(4) 0.022(4) 0.009(3) 0.014(3) 0.019(3)
C19 0.032(4) 0.026(4) 0.025(4) 0.014(3) 0.017(3) 0.013(3)
C20 0.030(4) 0.029(4) 0.023(4) 0.009(3) 0.009(3) 0.010(3)
N7 0.034(4) 0.031(4) 0.031(4) 0.013(3) 0.011(3) 0.010(3)
N8 0.032(4) 0.021(3) 0.029(3) 0.013(3) 0.017(3) 0.016(3)
N9 0.034(4) 0.027(3) 0.034(4) 0.014(3) 0.016(3) 0.016(3)
N10 0.029(3) 0.024(3) 0.029(3) 0.015(3) 0.018(3) 0.017(3)
N11 0.034(4) 0.025(3) 0.031(4) 0.011(3) 0.012(3) 0.013(3)
N12 0.028(4) 0.027(3) 0.032(4) 0.010(3) 0.010(3) 0.011(3)
C1 0.029(4) 0.025(4) 0.027(4) 0.008(3) 0.012(3) 0.012(3)
C2 0.027(4) 0.016(3) 0.035(4) 0.008(3) 0.014(3) 0.009(3)
C3 0.036(5) 0.027(4) 0.034(4) 0.014(3) 0.018(4) 0.017(4)
C4 0.055(6) 0.041(5) 0.031(4) 0.019(4) 0.023(4) 0.034(5)
C5 0.044(5) 0.030(4) 0.034(4) 0.015(4) 0.017(4) 0.025(4)
C6 0.028(4) 0.023(4) 0.024(4) 0.012(3) 0.012(3) 0.018(3)
C7 0.024(4) 0.020(3) 0.025(4) 0.009(3) 0.011(3) 0.013(3)
C8 0.027(4) 0.023(4) 0.029(4) 0.011(3) 0.008(3) 0.003(3)
C9 0.036(4) 0.024(4) 0.042(5) 0.020(4) 0.022(4) 0.018(4)
C10 0.036(5) 0.028(4) 0.034(4) 0.011(4) 0.016(4) 0.017(4)

loop_
_atom_type_symbol
_atom_type_description
_atom_type_scat_dispersion_real
_atom_type_scat_dispersion_imag
_atom_type_scat_source
C C 0.0033 0.0016 'International Tables Vol C Tables 4.2.6.8 and 6.1.1.4'
H H 0.0000 0.0000 'International Tables Vol C Tables 4.2.6.8 and 6.1.1.4'
Bi Bi -4.1077 10.2566 'International Tables Vol C Tables 4.2.6.8 and 6.1.1.4'
I I -0.4742 1.8119 'International Tables Vol C Tables 4.2.6.8 and 6.1.1.4'
N N 0.0061 0.0033 'International Tables Vol C Tables 4.2.6.8 and 6.1.1.4'
O O 0.0106 0.0060 'International Tables Vol C Tables 4.2.6.8 and 6.1.1.4'

loop_
_geom_angle_atom_site_label_1
_geom_angle_atom_site_label_2
_geom_angle_atom_site_label_3
_geom_angle
_geom_angle_site_symmetry_1
_geom_angle_site_symmetry_3
_geom_angle_publ_flag
I1 Bi1 I3 98.278(15) . . ?
I1 Bi1 I4 171.554(15) . . ?
I1 Bi1 I5 94.161(14) . . ?
I1 Bi1 I7 86.327(13) . 2_656 ?
I2 Bi1 I1 92.804(16) . . ?
I2 Bi1 I3 94.595(16) . . ?
I2 Bi1 I4 88.493(15) . . ?
I2 Bi1 I5 172.912(16) . . ?
I2 Bi1 I7 98.546(15) . 2_656 ?
I3 Bi1 I4 89.930(13) . . ?
I3 Bi1 I5 83.108(14) . . ?
I3 Bi1 I7 165.855(15) . 2_656 ?
I4 Bi1 I5 84.808(12) . . ?
I4 Bi1 I7 85.227(12) . 2_656 ?
I7 Bi1 I5 83.224(12) 2_656 . ?
I4 Bi2 I4 86.815(13) 2_656 . ?
I5 Bi2 I4 85.531(13) . 2_656 ?
I5 Bi2 I4 89.332(13) . . ?
I5 Bi2 I7 174.118(15) . . ?
I6 Bi2 I4 176.629(15) . . ?
I6 Bi2 I4 90.692(15) . 2_656 ?
I6 Bi2 I5 92.738(16) . . ?
I6 Bi2 I7 91.092(15) . . ?
I6 Bi2 I8 96.805(16) . . ?
I7 Bi2 I4 89.963(13) . 2_656 ?
I7 Bi2 I4 86.641(13) . . ?
I8 Bi2 I4 172.454(15) . 2_656 ?
I8 Bi2 I4 85.728(14) . . ?
I8 Bi2 I5 93.224(14) . . ?
I8 Bi2 I7 90.752(14) . . ?
Bi1 I4 Bi2 91.391(13) . . ?
Bi2 I4 Bi1 91.080(12) 2_656 . ?
Bi2 I4 Bi2 93.186(13) 2_656 . ?
Bi2 I5 Bi1 93.959(14) . . ?
Bi2 I7 Bi1 93.341(13) . 2_656 ?
C21 O1 H1O1 116(10) . . ?
O1 C21 H21A 109.5 . . ?
O1 C21 H21B 109.5 . . ?
O1 C21 H21C 109.5 . . ?
H21A C21 H21B 109.5 . . ?
H21A C21 H21C 109.5 . . ?
H21B C21 H21C 109.5 . . ?
C22 O2 H1O2 120(6) . . ?
O2 C22 H22A 109.5 . . ?
O2 C22 H22B 109.5 . . ?
O2 C22 H22C 109.5 . . ?
H22A C22 H22B 109.5 . . ?
H22A C22 H22C 109.5 . . ?
H22B C22 H22C 109.5 . . ?
HN1A N1 HN1B 120(10) . . ?
C11 N1 HN1A 112(10) . . ?
C11 N1 HN1B 117(10) . . ?
C15 N2 C12 118.8(6) . . ?
C16 N2 C12 109.7(6) . . ?
C16 N2 C15 131.4(7) . . ?
C13 N3 C12 115.8(7) . . ?
C11 N4 HN4 128(7) . . ?
C16 N4 HN4 120(7) . . ?
C16 N4 C11 112.0(6) . . ?
C18 N5 C17 115.0(7) . . ?
C17 N6 C20 115.1(6) . . ?
N1 C11 N4 125.6(7) . . ?
N1 C11 C12 129.1(7) . . ?
N4 C11 C12 105.2(6) . . ?
N2 C12 C11 106.6(6) . . ?
N3 C12 N2 124.4(7) . . ?
N3 C12 C11 128.9(7) . . ?
N3 C13 H13 118.1 . . ?
N3 C13 C14 123.8(7) . . ?
C14 C13 H13 118.1 . . ?
C13 C14 H14 119.8 . . ?
C15 C14 C13 120.4(8) . . ?
C15 C14 H14 119.8 . . ?
N2 C15 H15 121.6 . . ?
C14 C15 N2 116.7(8) . . ?
C14 C15 H15 121.6 . . ?
N2 C16 C17 128.8(7) . . ?
N4 C16 N2 106.4(7) . . ?
N4 C16 C17 124.8(7) . . ?
N5 C17 C16 115.1(7) . . ?
N6 C17 N5 127.8(7) . . ?
N6 C17 C16 117.1(7) . . ?
N5 C18 H18 118.5 . . ?
N5 C18 C19 123.0(7) . . ?
C19 C18 H18 118.5 . . ?
C18 C19 H19 121.6 . . ?
C18 C19 C20 116.9(7) . . ?
C20 C19 H19 121.6 . . ?
N6 C20 C19 122.1(8) . . ?
N6 C20 H20 118.9 . . ?
C19 C20 H20 118.9 . . ?
HN7A N7 HN7B 128(10) . . ?
C1 N7 HN7A 113(7) . . ?
C1 N7 HN7B 110(8) . . ?
C5 N8 C2 119.5(7) . . ?
C6 N8 C2 108.6(6) . . ?
C6 N8 C5 131.9(7) . . ?
C3 N9 C2 114.9(7) . . ?
C1 N10 HN10 124.9(15) . . ?
C6 N10 HN10 124.3(15) . . ?
C6 N10 C1 110.7(6) . . ?
C7 N11 C8 113.3(7) . . ?
C7 N12 C10 115.6(7) . . ?
N7 C1 N10 125.4(7) . . ?
N7 C1 C2 128.1(7) . . ?
N10 C1 C2 106.5(7) . . ?
N9 C2 N8 124.2(7) . . ?
N9 C2 C1 129.3(8) . . ?
C1 C2 N8 106.6(6) . . ?
N9 C3 H3 117.1 . . ?
N9 C3 C4 125.8(8) . . ?
C4 C3 H3 117.1 . . ?
C3 C4 H4A 120.7 . . ?
C5 C4 C3 118.6(8) . . ?
C5 C4 H4A 120.7 . . ?
N8 C5 C4 117.0(8) . . ?
N8 C5 H5 121.5 . . ?
C4 C5 H5 121.5 . . ?
N8 C6 N10 107.6(6) . . ?
N8 C6 C7 128.4(7) . . ?
N10 C6 C7 124.0(6) . . ?
N11 C7 N12 129.7(7) . . ?
N11 C7 C6 114.8(7) . . ?
N12 C7 C6 115.5(6) . . ?
N11 C8 H8 119.2 . . ?
C9 C8 N11 121.6(7) . . ?
C9 C8 H8 119.2 . . ?
C8 C9 H9 119.8 . . ?
C8 C9 C10 120.4(8) . . ?
C10 C9 H9 119.8 . . ?
N12 C10 C9 119.4(8) . . ?
N12 C10 H10A 120.3 . . ?
C9 C10 H10A 120.3 . . ?

loop_
_geom_bond_atom_site_label_1
_geom_bond_atom_site_label_2
_geom_bond_distance
_geom_bond_site_symmetry_2
_geom_bond_publ_flag
Bi1 I1 2.9166(5) . ?
Bi1 I2 2.8963(6) . ?
Bi1 I3 2.9353(5) . ?
Bi1 I4 3.2857(5) . ?
Bi1 I5 3.3912(5) . ?
Bi1 I7 3.3037(5) 2_656 ?
Bi2 I4 3.3265(5) . ?
Bi2 I4 3.2266(5) 2_656 ?
Bi2 I5 3.0744(5) . ?
Bi2 I6 2.8842(6) . ?
Bi2 I7 3.0831(5) . ?
Bi2 I8 2.9483(5) . ?
O1 H1O1 0.85(2) . ?
O1 C21 1.419(9) . ?
C21 H21A 0.9800 . ?
C21 H21B 0.9800 . ?
C21 H21C 0.9800 . ?
O2 H1O2 0.85(2) . ?
O2 C22 1.451(9) . ?
C22 H22A 0.9800 . ?
C22 H22B 0.9800 . ?
C22 H22C 0.9800 . ?
N1 HN1A 0.86(2) . ?
N1 HN1B 0.86(2) . ?
N1 C11 1.326(10) . ?
N2 C12 1.398(10) . ?
N2 C15 1.394(9) . ?
N2 C16 1.361(9) . ?
N3 C12 1.347(9) . ?
N3 C13 1.297(10) . ?
N4 HN4 0.86(2) . ?
N4 C11 1.372(9) . ?
N4 C16 1.360(10) . ?
N5 C17 1.343(9) . ?
N5 C18 1.338(10) . ?
N6 C17 1.335(10) . ?
N6 C20 1.351(10) . ?
C11 C12 1.417(10) . ?
C13 H13 0.9500 . ?
C13 C14 1.426(12) . ?
C14 H14 0.9500 . ?
C14 C15 1.355(10) . ?
C15 H15 0.9500 . ?
C16 C17 1.438(11) . ?
C18 H18 0.9500 . ?
C18 C19 1.378(11) . ?
C19 H19 0.9500 . ?
C19 C20 1.391(10) . ?
C20 H20 0.9500 . ?
N7 HN7A 0.87(2) . ?
N7 HN7B 0.87(2) . ?
N7 C1 1.361(11) . ?
N8 C2 1.425(10) . ?
N8 C5 1.369(11) . ?
N8 C6 1.352(9) . ?
N9 C2 1.332(10) . ?
N9 C3 1.317(11) . ?
N10 HN10 0.87(2) . ?
N10 C1 1.373(9) . ?
N10 C6 1.369(10) . ?
N11 C7 1.330(9) . ?
N11 C8 1.376(10) . ?
N12 C7 1.346(10) . ?
N12 C10 1.352(11) . ?
C1 C2 1.400(11) . ?
C3 H3 0.9500 . ?
C3 C4 1.407(13) . ?
C4 H4A 0.9500 . ?
C4 C5 1.393(11) . ?
C5 H5 0.9500 . ?
C6 C7 1.448(10) . ?
C8 H8 0.9500 . ?
C8 C9 1.363(12) . ?
C9 H9 0.9500 . ?
C9 C10 1.388(11) . ?
C10 H10A 0.9500 . ?

loop_
_geom_torsion_atom_site_label_1
_geom_torsion_atom_site_label_2
_geom_torsion_atom_site_label_3
_geom_torsion_atom_site_label_4
_geom_torsion
_geom_torsion_site_symmetry_1
_geom_torsion_site_symmetry_2
_geom_torsion_site_symmetry_3
_geom_torsion_site_symmetry_4
_geom_torsion_publ_flag
N1 C11 C12 N2 175.3(7) . . . . ?
N1 C11 C12 N3 -5.2(13) . . . . ?
N2 C16 C17 N5 177.8(7) . . . . ?
N2 C16 C17 N6 -3.6(11) . . . . ?
N3 C13 C14 C15 0.7(12) . . . . ?
N4 C11 C12 N2 -0.7(7) . . . . ?
N4 C11 C12 N3 178.8(7) . . . . ?
N4 C16 C17 N5 0.7(10) . . . . ?
N4 C16 C17 N6 179.3(7) . . . . ?
N5 C18 C19 C20 -0.1(11) . . . . ?
C11 N4 C16 N2 0.0(8) . . . . ?
C11 N4 C16 C17 177.7(6) . . . . ?
C12 N2 C15 C14 -2.5(10) . . . . ?
C12 N2 C16 N4 -0.4(7) . . . . ?
C12 N2 C16 C17 -178.0(7) . . . . ?
C12 N3 C13 C14 -0.5(11) . . . . ?
C13 N3 C12 N2 -1.3(10) . . . . ?
C13 N3 C12 C11 179.4(7) . . . . ?
C13 C14 C15 N2 0.8(11) . . . . ?
C15 N2 C12 N3 2.9(10) . . . . ?
C15 N2 C12 C11 -177.7(6) . . . . ?
C15 N2 C16 N4 177.7(7) . . . . ?
C15 N2 C16 C17 0.1(12) . . . . ?
C16 N2 C12 N3 -178.8(6) . . . . ?
C16 N2 C12 C11 0.7(7) . . . . ?
C16 N2 C15 C14 179.6(7) . . . . ?
C16 N4 C11 N1 -175.8(7) . . . . ?
C16 N4 C11 C12 0.4(8) . . . . ?
C17 N5 C18 C19 -0.7(11) . . . . ?
C17 N6 C20 C19 2.1(11) . . . . ?
C18 N5 C17 N6 2.5(11) . . . . ?
C18 N5 C17 C16 -179.0(6) . . . . ?
C18 C19 C20 N6 -0.7(12) . . . . ?
C20 N6 C17 N5 -3.2(11) . . . . ?
C20 N6 C17 C16 178.4(7) . . . . ?
N7 C1 C2 N8 -177.4(8) . . . . ?
N7 C1 C2 N9 3.1(14) . . . . ?
N8 C6 C7 N11 -178.1(7) . . . . ?
N8 C6 C7 N12 1.9(11) . . . . ?
N9 C3 C4 C5 -1.0(13) . . . . ?
N10 C1 C2 N8 -0.9(8) . . . . ?
N10 C1 C2 N9 179.6(7) . . . . ?
N10 C6 C7 N11 1.2(10) . . . . ?
N10 C6 C7 N12 -178.7(6) . . . . ?
N11 C8 C9 C10 2.6(12) . . . . ?
C1 N10 C6 N8 -0.6(8) . . . . ?
C1 N10 C6 C7 179.9(7) . . . . ?
C2 N8 C5 C4 0.6(10) . . . . ?
C2 N8 C6 N10 0.0(8) . . . . ?
C2 N8 C6 C7 179.5(7) . . . . ?
C2 N9 C3 C4 1.2(12) . . . . ?
C3 N9 C2 N8 -0.4(11) . . . . ?
C3 N9 C2 C1 179.1(8) . . . . ?
C3 C4 C5 N8 0.0(11) . . . . ?
C5 N8 C2 N9 -0.5(11) . . . . ?
C5 N8 C2 C1 180.0(6) . . . . ?
C5 N8 C6 N10 -179.3(7) . . . . ?
C5 N8 C6 C7 0.2(13) . . . . ?
C6 N8 C2 N9 -179.9(7) . . . . ?
C6 N8 C2 C1 0.5(8) . . . . ?
C6 N8 C5 C4 179.9(7) . . . . ?
C6 N10 C1 N7 177.5(7) . . . . ?
C6 N10 C1 C2 0.9(8) . . . . ?
C7 N11 C8 C9 -2.6(11) . . . . ?
C7 N12 C10 C9 -0.7(11) . . . . ?
C8 N11 C7 N12 1.1(11) . . . . ?
C8 N11 C7 C6 -178.9(6) . . . . ?
C8 C9 C10 N12 -0.8(12) . . . . ?
C10 N12 C7 N11 0.5(12) . . . . ?
C10 N12 C7 C6 -179.5(7) . . . . ?
